data_1528736
loop_
_publ_author_name
'Mikhailov, M.A.'
'Rozhdestvenskaya, I.V.'
'Demina, T.V.'
'Matveeva, L.M.'
'Bannova, I.I.'

_publ_section_title
;
 Structural features and isomorphous substitutions in chromium- and
 magnesium-containing beryls and chromium-containing beryllian indialite
 grown by the flux method
;
_journal_name_full Kristallografiya
_journal_page_first 231
_journal_page_last 238
_journal_volume 54
_journal_year 2009
_chemical_formula_sum 'Al1.72 Be2.76 Cr0.2 K0.08 Mg0.32 O18 Si6'
_chemical_name_systematic
;
K0.08 (Al1.48 Mg0.32 Cr0.20) (Be2.76 Al0.24) Si6 O18
;
_space_group_IT_number 192
_symmetry_space_group_name_Hall '-P 6 2c'
_symmetry_space_group_name_H-M 'P 6/m c c'
_cell_angle_alpha 90
_cell_angle_beta 90
_cell_angle_gamma 120
_cell_formula_units_Z 2
_cell_length_a 9.263
_cell_length_b 9.263
_cell_length_c 9.199
_cell_volume 683.557
_citation_journal_id_ASTM KRISAJ
_cod_data_source_file Mikhailov_KRISAJ_2009_1714.cif
_cod_data_source_block Al1.72Be2.76Cr0.2K0.08Mg0.32O18Si6
_cod_original_cell_volume 683.5567
_cod_database_code 1528736

loop_
_symmetry_equiv_pos_as_xyz
x,y,z
x-y,x,z
-y,x-y,z
-x,-y,z
-x+y,-x,z
y,-x+y,z
-y,-x,-z+1/2
x-y,-y,-z+1/2
x,x-y,-z+1/2
y,x,-z+1/2
-x+y,y,-z+1/2
-x,-x+y,-z+1/2
-x,-y,-z
-x+y,-x,-z
y,-x+y,-z
x,y,-z
x-y,x,-z
-y,x-y,-z
y,x,z-1/2
-x+y,y,z-1/2
-x,-x+y,z-1/2
-y,-x,z-1/2
x-y,-y,z-1/2
x,x-y,z-1/2

loop_
_atom_site_label
_atom_site_type_symbol
_atom_site_fract_x
_atom_site_fract_y
_atom_site_fract_z
_atom_site_occupancy
_atom_site_U_iso_or_equiv
Al2 Al+3 0.5 0 0.25 0.08 0.0
O1 O-2 0.309 0.2358 0 1 0.0
Al1 Al+3 0.3333 0.6667 0.25 0.74 0.0
Mg1 Mg+2 0.3333 0.6667 0.25 0.16 0.0
Cr1 Cr+3 0.3333 0.6667 0.25 0.1 0.0
Be1 Be+2 0.5 0 0.25 0.92 0.0
K1 K+1 0 0 0.191 0.04 0.0
Si1 Si+4 0.38596 0.11544 0 1 0.0
O2 O-2 0.4966 0.14442 0.1451 1 0.0
